data_7232342
loop_
_publ_author_name
'You, Li-Xin'
'Xie, Shi-Yu'
'Xia, Cheng-Cai'
'Wang, Shu-Ju'
'Xiong, Gang'
'He, Yong-Ke'
'Dragutan, Ileana'
'Dragutan, Valerian'
'Fedin, Vladimir P.'
'Sun, Ya-Guang'

_publ_section_title
;
 Unprecedented homochiral 3D lanthanide coordination polymers with
 triple-stranded helical architecture constructed from a rigid achiral
 aryldicarboxylate ligand
;
_journal_issue 11
_journal_name_full CrystEngComm
_journal_page_first 1758
_journal_paper_doi 10.1039/C8CE01242C
_journal_volume 21
_journal_year 2019
_chemical_formula_moiety 'C42 H30 N6 O14 Sm2, 4(O)'
_chemical_formula_sum 'C42 H42 N6 O18 Sm2'
_chemical_formula_weight 1219.54
_space_group_crystal_system tetragonal
_space_group_IT_number 78
_space_group_name_Hall 'P 4cw'
_space_group_name_H-M_alt 'P 43'
_symmetry_space_group_name_Hall 'P 4cw'
_symmetry_space_group_name_H-M 'P 43'
_atom_sites_solution_hydrogens mixed
_atom_sites_solution_primary direct
_audit_creation_date 2019-01-28
_audit_creation_method
;
Olex2 1.2
(compiled 2018.05.29 svn.r3508 for OlexSys, GUI svn.r5506)
;
_audit_update_record
;
2019-02-07 deposited with the CCDC.
2019-02-08 downloaded from the CCDC.
;
_cell_angle_alpha 90
_cell_angle_beta 90
_cell_angle_gamma 90
_cell_formula_units_Z 4
_cell_length_a 17.6414(6)
_cell_length_b 17.6414(6)
_cell_length_c 14.6038(9)
_cell_measurement_reflns_used 12327
_cell_measurement_temperature 293
_cell_measurement_theta_max 27.5
_cell_measurement_theta_min 3.0
_cell_volume 4545.0(4)
_computing_cell_refinement
;
CrystalClear-SM Expert 2.0 r1 (Rigaku, 2009)
;
_computing_data_collection
;
CrystalClear-SM Expert 2.0 r1 (Rigaku, 2009)
;
_computing_data_reduction
;
CrystalClear-SM Expert 2.0 r1 (Rigaku, 2009)
;
_computing_molecular_graphics 'Olex2 (Dolomanov et al., 2009)'
_computing_publication_material 'Olex2 (Dolomanov et al., 2009)'
_computing_structure_refinement 'ShelXL (Sheldrick, 2015)'
_computing_structure_solution 'ShelXS (Sheldrick, 2008)'
_diffrn_ambient_temperature 293
_diffrn_detector CCD
_diffrn_detector_area_resol_mean 13.6612
_diffrn_measured_fraction_theta_full 0.998
_diffrn_measured_fraction_theta_max 0.998
_diffrn_measurement_details
;
scan:
    Number of images: 180
               Slice: -60.0000 - 120.0000
         Image width: 1.0000
            Exp time: 16.0000
       Rotation axis: Omega
               Omega: 0.0000
                 Chi: 54.0000
                 Phi: 0.0000
                 XTD: 50.1773
              2theta: 29.8271
scan:
    Number of images: 180
               Slice: -60.0000 - 120.0000
         Image width: 1.0000
            Exp time: 16.0000
       Rotation axis: Omega
               Omega: 0.0000
                 Chi: 54.0000
                 Phi: 120.0000
                 XTD: 50.1773
              2theta: 29.8271
scan:
    Number of images: 180
               Slice: -60.0000 - 120.0000
         Image width: 1.0000
            Exp time: 16.0000
       Rotation axis: Omega
               Omega: 0.0000
                 Chi: 54.0000
                 Phi: 240.0000
                 XTD: 50.1773
              2theta: 29.8271
;
_diffrn_measurement_device
;
XtaLABmini: Fixed Chi 2 circle
;
_diffrn_measurement_device_type 'Rigaku Mercury375R (2x2 bin mode)'
_diffrn_measurement_method 'profile data from \w-scans'
_diffrn_measurement_specimen_support Fiber
_diffrn_orient_matrix_type d*Trek
_diffrn_orient_matrix_UB_11 -0.051682
_diffrn_orient_matrix_UB_12 -0.015909
_diffrn_orient_matrix_UB_13 -0.017000
_diffrn_orient_matrix_UB_21 -0.018372
_diffrn_orient_matrix_UB_22 0.002440
_diffrn_orient_matrix_UB_23 0.053570
_diffrn_orient_matrix_UB_31 -0.017278
_diffrn_orient_matrix_UB_32 0.065657
_diffrn_orient_matrix_UB_33 -0.008916
_diffrn_radiation_monochromator 'Graphite Monochromator'
_diffrn_radiation_type MoK\a
_diffrn_radiation_wavelength 0.71073
_diffrn_reflns_av_R_equivalents 0.0769
_diffrn_reflns_av_unetI/netI 0.0594
_diffrn_reflns_Laue_measured_fraction_full 0.998
_diffrn_reflns_Laue_measured_fraction_max 0.998
_diffrn_reflns_limit_h_max 22
_diffrn_reflns_limit_h_min -22
_diffrn_reflns_limit_k_max 22
_diffrn_reflns_limit_k_min -22
_diffrn_reflns_limit_l_max 18
_diffrn_reflns_limit_l_min -18
_diffrn_reflns_number 47131
_diffrn_reflns_point_group_measured_fraction_full 0.998
_diffrn_reflns_point_group_measured_fraction_max 0.998
_diffrn_reflns_theta_full 26.000
_diffrn_reflns_theta_max 27.491
_diffrn_reflns_theta_min 3.019
_diffrn_source 'Sealed Tube'
_diffrn_source_current 12.0
_diffrn_source_power 0.6
_diffrn_source_voltage 50.0
_exptl_absorpt_coefficient_mu 2.641
_exptl_absorpt_correction_T_max 1.000
_exptl_absorpt_correction_T_min 0.800
_exptl_absorpt_correction_type multi-scan
_exptl_crystal_colour Colorless
_exptl_crystal_density_diffrn 1.782
_exptl_crystal_density_method 'not measured'
_exptl_crystal_description Prism
_exptl_crystal_F_000 2416
_exptl_crystal_size_max 0.2
_exptl_crystal_size_mid 0.2
_exptl_crystal_size_min 0.2
_refine_diff_density_max 0.476
_refine_diff_density_min -0.736
_refine_diff_density_rms 0.089
_refine_ls_abs_structure_details
;
 Flack x determined using 4126 quotients [(I+)-(I-)]/[(I+)+(I-)]
 (Parsons, Flack and Wagner, Acta Cryst. B69 (2013) 249-259).
;
_refine_ls_abs_structure_Flack -0.005(10)
_refine_ls_extinction_method none
_refine_ls_goodness_of_fit_ref 1.096
_refine_ls_hydrogen_treatment constr
_refine_ls_matrix_type full
_refine_ls_number_parameters 613
_refine_ls_number_reflns 10413
_refine_ls_number_restraints 1
_refine_ls_restrained_S_all 1.096
_refine_ls_R_factor_all 0.0425
_refine_ls_R_factor_gt 0.0371
_refine_ls_shift/su_max 0.002
_refine_ls_shift/su_mean 0.000
_refine_ls_structure_factor_coef Fsqd
_refine_ls_weighting_details 'w=1/[\s^2^(Fo^2^)+(0.0243P)^2^] where P=(Fo^2^+2Fc^2^)/3'
_refine_ls_weighting_scheme calc
_refine_ls_wR_factor_gt 0.0761
_refine_ls_wR_factor_ref 0.0788
_reflns_Friedel_coverage 0.924
_reflns_Friedel_fraction_full 0.998
_reflns_Friedel_fraction_max 0.998
_reflns_number_gt 9622
_reflns_number_total 10413
_reflns_threshold_expression 'I > 2\s(I)'
_cod_data_source_file c8ce01242c2.cif
_cod_data_source_block whlsm
_cod_depositor_comments
;
The following automatic conversions were performed:

'_exptl_absorpt_correction_type' value 'Multi-scan' changed to
'multi-scan' according to
/home/data/users/saulius/crontab/automatic-downloads/rss-feeds/RSC/lib/dictionaries/cif_core.dic
dictionary named 'cif_core.dic' version 2.4.2 from 2011-04-26.

Automatic conversion script
Id: cif_fix_values 4973 2017-02-22 13:04:09Z antanas 

 Adding full bibliography for 7232339--7232346.cif.
;
_cod_database_code 7232342
_shelx_shelxl_version_number 2016/6
_shelx_space_group_comment
;
The symmetry employed for this shelxl refinement is uniquely defined
by the following loop, which should always be used as a source of
symmetry information in preference to the above space-group names.
They are only intended as comments.
;
_olex2_refinement_description
;
1. Fixed Uiso
 At 1.2 times of:
  All C(H) groups, All C(H,H) groups, All N(H) groups
2.a Riding coordinates:
 N3(H3)
2.b Secondary CH2 refined with riding coordinates:
 C23(H23A,H23B), C37(H37A,H37B), C9(H9A,H9B)
2.c Aromatic/amide H refined with riding coordinates:
 C31(H31), C5(H5), C7(H7), C17(H17), C3(H3A), N1(H1), C19(H19), C21(H21),
 N5(H5A), C34(H34), C39(H39), C36(H36), C40(H40), C41(H41), C28(H28), C25(H25),
 C26(H26), C42(H42), C27(H27), C14(H14), C13(H13), C11(H11), C12(H12)
;
_olex2_submission_special_instructions 'No special instructions were received'

loop_
_space_group_symop_operation_xyz
'x, y, z'
'-y, x, z+3/4'
'-x, -y, z+1/2'
'y, -x, z+1/4'

loop_
_atom_site_label
_atom_site_type_symbol
_atom_site_fract_x
_atom_site_fract_y
_atom_site_fract_z
_atom_site_U_iso_or_equiv
_atom_site_adp_type
_atom_site_occupancy
_atom_site_site_symmetry_order
_atom_site_calc_flag
_atom_site_refinement_flags_posn
Sm1 Sm 0.96811(2) 0.11854(2) 0.02864(2) 0.02087(9) Uani 1 1 d .
Sm2 Sm 1.40775(2) 0.41400(2) 0.17087(3) 0.02555(10) Uani 1 1 d .
O1 O 0.9580(3) 0.2621(3) 0.0411(4) 0.0344(14) Uani 1 1 d .
O2 O 1.0596(3) 0.2050(3) 0.0928(4) 0.0321(13) Uani 1 1 d .
C1 C 1.0222(4) 0.2660(4) 0.0755(5) 0.0233(16) Uani 1 1 d .
C2 C 1.0594(4) 0.3405(4) 0.0968(5) 0.0229(16) Uani 1 1 d .
O3 O 0.9086(3) 0.0023(3) 0.0048(4) 0.0358(15) Uani 1 1 d .
O9 O 1.3600(4) 0.4600(3) 0.0303(4) 0.0401(14) Uani 1 1 d .
O5 O 1.0322(3) -0.0660(3) 0.3137(4) 0.0372(15) Uani 1 1 d .
O4 O 0.8779(4) -0.0972(3) -0.0801(4) 0.0379(14) Uani 1 1 d .
O10 O 1.4622(3) 0.4442(3) -0.0551(4) 0.0380(15) Uani 1 1 d .
O11 O 1.4606(4) 0.5903(4) -0.3602(5) 0.0522(19) Uani 1 1 d .
O12 O 1.3559(4) 0.5664(4) -0.4368(4) 0.0478(18) Uani 1 1 d .
O8 O 1.2818(3) 0.4692(3) 0.2074(4) 0.0355(14) Uani 1 1 d .
O14 O 0.8579(3) 0.1622(3) -0.0498(4) 0.0297(13) Uani 1 1 d .
O6 O 0.9652(3) -0.1486(4) 0.3928(4) 0.0373(15) Uani 1 1 d .
O13 O 1.4209(3) 0.2968(3) 0.0857(4) 0.0398(15) Uani 1 1 d .
O7 O 1.2862(3) 0.3471(3) 0.1772(5) 0.0347(13) Uani 1 1 d .
C29 C 0.8952(4) -0.0673(5) -0.0041(5) 0.0240(17) Uani 1 1 d .
C32 C 0.9413(4) -0.1413(4) 0.2332(5) 0.0210(15) Uani 1 1 d .
C30 C 0.9008(4) -0.1184(4) 0.0787(5) 0.0229(16) Uani 1 1 d .
C31 C 0.9379(4) -0.0940(4) 0.1568(5) 0.0232(16) Uani 1 1 d .
H31 H 0.960423 -0.046319 0.158288 0.028 Uiso 1 1 calc R
C33 C 0.9819(5) -0.1171(4) 0.3183(5) 0.0251(17) Uani 1 1 d .
C5 C 1.1321(5) 0.4785(4) 0.1298(6) 0.0301(18) Uani 1 1 d .
H5 H 1.156717 0.524250 0.140728 0.036 Uiso 1 1 calc R
C4 C 1.0583(5) 0.4781(5) 0.0953(7) 0.0333(19) Uani 1 1 d .
C15 C 1.3940(5) 0.4653(4) -0.0442(6) 0.0285(19) Uani 1 1 d .
N3 N 1.1585(4) 0.5622(5) -0.1754(6) 0.051(2) Uani 1 1 d .
H3 H 1.148249 0.572240 -0.119130 0.061 Uiso 1 1 d R
C7 C 1.1332(4) 0.3410(4) 0.1326(5) 0.0256(17) Uani 1 1 d .
H7 H 1.157954 0.295752 0.145843 0.031 Uiso 1 1 calc R
C8 C 1.2488(4) 0.4083(5) 0.1816(6) 0.0274(17) Uani 1 1 d .
C22 C 1.3924(5) 0.5700(5) -0.3633(6) 0.0296(19) Uani 1 1 d .
C17 C 1.2770(4) 0.5167(4) -0.1144(5) 0.0258(17) Uani 1 1 d .
H17 H 1.251984 0.504923 -0.060224 0.031 Uiso 1 1 calc R
C18 C 1.2367(4) 0.5490(5) -0.1864(6) 0.0278(18) Uani 1 1 d .
C3 C 1.0224(5) 0.4084(5) 0.0772(6) 0.0315(19) Uani 1 1 d .
H3A H 0.973971 0.407636 0.052110 0.038 Uiso 1 1 calc R
C16 C 1.3531(4) 0.5018(4) -0.1222(5) 0.0237(16) Uani 1 1 d .
N1 N 1.0154(5) 0.5442(4) 0.0810(6) 0.053(2) Uani 1 1 d .
H1 H 0.966817 0.540814 0.080462 0.064 Uiso 1 1 calc R
C19 C 1.2747(4) 0.5650(5) -0.2695(5) 0.0260(17) Uani 1 1 d .
H19 H 1.248268 0.584523 -0.319307 0.031 Uiso 1 1 calc R
C20 C 1.3518(4) 0.5510(4) -0.2758(5) 0.0240(16) Uani 1 1 d .
C21 C 1.3917(4) 0.5201(4) -0.2025(5) 0.0253(17) Uani 1 1 d .
H21 H 1.443560 0.511651 -0.207139 0.030 Uiso 1 1 calc R
C6 C 1.1687(4) 0.4101(4) 0.1479(5) 0.0256(17) Uani 1 1 d .
N6 N 0.6723(5) -0.2934(5) 0.4327(6) 0.052(2) Uani 1 1 d .
C24 C 1.0431(5) 0.6346(6) -0.1945(6) 0.040(2) Uani 1 1 d .
N5 N 0.8397(5) -0.3099(4) 0.1462(5) 0.047(2) Uani 1 1 d .
H5A H 0.823119 -0.324981 0.093861 0.057 Uiso 1 1 calc R
C34 C 0.9065(4) -0.2117(4) 0.2312(5) 0.0263(17) Uani 1 1 d .
H34 H 0.907111 -0.241961 0.283386 0.032 Uiso 1 1 calc R
C39 C 0.7973(6) -0.3286(6) 0.3880(7) 0.051(3) Uani 1 1 d .
H39 H 0.846984 -0.338281 0.405892 0.061 Uiso 1 1 calc R
C35 C 0.8705(5) -0.2382(4) 0.1519(6) 0.0306(19) Uani 1 1 d .
C36 C 0.8683(5) -0.1899(5) 0.0760(5) 0.0285(18) Uani 1 1 d .
H36 H 0.844501 -0.206080 0.022620 0.034 Uiso 1 1 calc R
C38 C 0.7761(6) -0.3344(5) 0.2953(7) 0.042(2) Uani 1 1 d .
N4 N 0.9000(5) 0.6721(7) -0.1250(7) 0.060(3) Uani 1 1 d .
C40 C 0.7436(6) -0.3084(7) 0.4520(7) 0.056(3) Uani 1 1 d .
H40 H 0.758671 -0.305202 0.512851 0.067 Uiso 1 1 calc R
C41 C 0.6521(6) -0.2988(6) 0.3439(8) 0.056(3) Uani 1 1 d .
H41 H 0.602051 -0.288348 0.328204 0.067 Uiso 1 1 calc R
C28 C 0.9910(6) 0.5795(6) -0.1725(8) 0.053(3) Uani 1 1 d .
H28 H 1.003057 0.528464 -0.179623 0.063 Uiso 1 1 calc R
C25 C 1.0212(6) 0.7083(6) -0.1770(8) 0.055(3) Uani 1 1 d .
H25 H 1.054715 0.747901 -0.188241 0.067 Uiso 1 1 calc R
C23 C 1.1191(6) 0.6144(7) -0.2343(8) 0.064(3) Uani 1 1 d .
H23A H 1.112228 0.591554 -0.294154 0.077 Uiso 1 1 calc R
H23B H 1.149196 0.659982 -0.241849 0.077 Uiso 1 1 calc R
C26 C 0.9515(8) 0.7234(7) -0.1438(8) 0.067(4) Uani 1 1 d .
H26 H 0.938969 0.773865 -0.133422 0.080 Uiso 1 1 calc R
C42 C 0.7021(6) -0.3193(6) 0.2745(8) 0.054(3) Uani 1 1 d .
H42 H 0.685263 -0.322673 0.214321 0.065 Uiso 1 1 calc R
C37 C 0.8335(6) -0.3609(5) 0.2230(7) 0.048(3) Uani 1 1 d .
H37A H 0.882913 -0.365893 0.251547 0.057 Uiso 1 1 calc R
H37B H 0.818578 -0.410496 0.200859 0.057 Uiso 1 1 calc R
C27 C 0.9206(6) 0.6007(8) -0.1396(8) 0.059(3) Uani 1 1 d .
H27 H 0.885539 0.562693 -0.127079 0.071 Uiso 1 1 calc R
N2 N 1.1113(5) 0.7450(5) 0.3084(6) 0.053(2) Uani 1 1 d .
C10 C 1.0712(5) 0.6614(5) 0.1529(6) 0.039(2) Uani 1 1 d .
C14 C 1.1024(6) 0.7340(5) 0.1446(8) 0.049(3) Uani 1 1 d .
H14 H 1.110124 0.755773 0.087323 0.059 Uiso 1 1 calc R
C13 C 1.1217(6) 0.7730(6) 0.2244(8) 0.053(3) Uani 1 1 d .
H13 H 1.142811 0.821117 0.218819 0.064 Uiso 1 1 calc R
C11 C 1.0599(6) 0.6333(5) 0.2400(7) 0.049(3) Uani 1 1 d .
H11 H 1.038414 0.585681 0.248080 0.058 Uiso 1 1 calc R
C9 C 1.0498(7) 0.6172(5) 0.0670(7) 0.056(3) Uani 1 1 d .
H9A H 1.015119 0.648015 0.031358 0.067 Uiso 1 1 calc R
H9B H 1.095236 0.610214 0.030538 0.067 Uiso 1 1 calc R
C12 C 1.0808(7) 0.6768(6) 0.3162(8) 0.060(3) Uani 1 1 d .
H12 H 1.072935 0.656920 0.374423 0.072 Uiso 1 1 calc R
O17 O 0.7984(5) 0.3224(5) 0.0351(7) 0.090(3) Uani 1 1 d .
O15 O 0.7329(6) 0.5838(6) 0.0389(10) 0.123(4) Uani 1 1 d .
O16 O 0.8530(5) 0.4809(6) 0.0270(9) 0.109(4) Uani 1 1 d .
O18 O 1.2503(5) 0.3008(7) 0.4248(9) 0.109(4) Uani 1 1 d .

loop_
_atom_site_aniso_label
_atom_site_aniso_U_11
_atom_site_aniso_U_22
_atom_site_aniso_U_33
_atom_site_aniso_U_23
_atom_site_aniso_U_13
_atom_site_aniso_U_12
Sm1 0.02306(19) 0.02176(19) 0.01778(17) 0.00032(16) 0.00236(16) -0.00227(15)
Sm2 0.0242(2) 0.0313(2) 0.02115(19) 0.00473(18) -0.00370(17) -0.00292(17)
O1 0.026(3) 0.029(3) 0.047(4) -0.006(3) -0.012(3) -0.003(2)
O2 0.032(3) 0.026(3) 0.038(3) 0.001(3) -0.011(3) 0.004(2)
C1 0.026(4) 0.023(4) 0.020(4) -0.003(3) 0.002(3) -0.004(3)
C2 0.023(4) 0.026(4) 0.020(4) -0.001(3) -0.004(3) -0.005(3)
O3 0.043(4) 0.024(3) 0.040(4) 0.012(3) -0.010(3) -0.017(3)
O9 0.055(4) 0.048(4) 0.017(3) 0.005(3) -0.001(3) 0.009(3)
O5 0.033(3) 0.038(3) 0.041(4) -0.005(3) -0.004(3) -0.004(3)
O4 0.061(4) 0.037(3) 0.016(3) 0.004(3) -0.006(3) 0.002(3)
O10 0.032(3) 0.038(3) 0.044(4) 0.001(3) -0.012(3) 0.007(3)
O11 0.031(4) 0.060(5) 0.066(5) 0.027(4) 0.015(3) 0.003(3)
O12 0.058(4) 0.067(5) 0.018(3) 0.007(3) 0.007(3) -0.005(4)
O8 0.027(3) 0.045(4) 0.034(3) -0.017(3) 0.000(3) -0.008(3)
O14 0.029(3) 0.031(3) 0.030(3) -0.004(2) -0.006(2) 0.000(2)
O6 0.045(4) 0.052(4) 0.015(3) 0.000(3) -0.007(3) -0.006(3)
O13 0.040(4) 0.032(3) 0.047(4) -0.007(3) 0.010(3) -0.002(3)
O7 0.025(3) 0.035(3) 0.044(3) 0.004(3) -0.003(3) -0.007(2)
C29 0.021(4) 0.036(4) 0.016(4) 0.008(3) -0.001(3) 0.003(3)
C32 0.025(4) 0.028(4) 0.009(3) 0.001(3) -0.003(3) -0.006(3)
C30 0.028(4) 0.028(4) 0.013(3) 0.005(3) -0.002(3) -0.004(3)
C31 0.026(4) 0.022(4) 0.022(4) 0.004(3) -0.005(3) -0.001(3)
C33 0.026(4) 0.025(4) 0.024(4) -0.004(3) -0.006(3) -0.001(3)
C5 0.037(5) 0.021(4) 0.033(4) -0.006(3) -0.004(4) -0.009(3)
C4 0.038(5) 0.027(4) 0.035(4) -0.007(4) -0.009(4) 0.002(4)
C15 0.035(5) 0.024(4) 0.026(5) -0.001(3) -0.008(4) 0.002(3)
N3 0.030(4) 0.087(7) 0.036(4) 0.026(5) 0.012(4) 0.018(4)
C7 0.025(4) 0.025(4) 0.027(4) 0.001(3) 0.001(3) 0.000(3)
C8 0.028(4) 0.032(4) 0.023(4) -0.005(4) 0.005(3) 0.000(3)
C22 0.035(5) 0.031(4) 0.022(4) 0.008(3) 0.009(4) 0.006(4)
C17 0.030(4) 0.034(4) 0.014(3) 0.003(3) 0.004(3) 0.004(3)
C18 0.018(4) 0.040(5) 0.026(4) 0.009(4) 0.003(3) 0.007(3)
C3 0.028(4) 0.030(4) 0.036(5) -0.004(4) -0.009(4) -0.002(3)
C16 0.029(4) 0.028(4) 0.014(4) -0.002(3) 0.000(3) 0.003(3)
N1 0.059(5) 0.026(4) 0.074(6) -0.008(4) -0.027(5) 0.004(4)
C19 0.020(4) 0.036(4) 0.022(4) 0.009(3) -0.005(3) 0.002(3)
C20 0.024(4) 0.029(4) 0.019(4) 0.005(3) 0.004(3) -0.002(3)
C21 0.020(4) 0.032(4) 0.024(4) 0.002(3) -0.001(3) 0.001(3)
C6 0.025(4) 0.030(4) 0.022(4) -0.002(3) -0.001(3) -0.005(3)
N6 0.048(5) 0.062(6) 0.044(5) 0.011(5) 0.000(4) -0.011(4)
C24 0.025(4) 0.057(6) 0.038(5) 0.004(4) -0.002(4) 0.009(4)
N5 0.077(6) 0.040(4) 0.026(4) 0.003(3) -0.011(4) -0.034(4)
C34 0.034(4) 0.025(4) 0.020(4) 0.002(3) -0.004(3) -0.008(3)
C39 0.047(6) 0.067(7) 0.039(6) 0.017(5) -0.012(5) -0.005(5)
C35 0.040(5) 0.024(4) 0.027(5) -0.001(3) 0.001(4) -0.008(3)
C36 0.036(5) 0.033(4) 0.016(4) 0.001(3) -0.005(3) -0.005(4)
C38 0.051(6) 0.035(5) 0.040(6) 0.014(4) -0.009(4) -0.017(4)
N4 0.039(5) 0.094(8) 0.047(5) 0.002(5) 0.008(4) 0.021(5)
C40 0.054(7) 0.076(8) 0.037(6) 0.015(5) -0.005(5) -0.014(6)
C41 0.048(6) 0.061(7) 0.058(7) 0.017(6) -0.012(6) -0.008(5)
C28 0.048(6) 0.052(6) 0.058(7) -0.002(6) 0.001(5) -0.001(5)
C25 0.055(7) 0.042(6) 0.070(8) 0.018(6) 0.001(6) 0.001(5)
C23 0.042(6) 0.099(9) 0.051(7) 0.027(7) 0.012(5) 0.031(6)
C26 0.075(9) 0.058(7) 0.067(8) 0.010(6) 0.023(7) 0.030(7)
C42 0.056(6) 0.062(7) 0.045(6) 0.012(6) -0.015(6) -0.011(5)
C37 0.074(7) 0.026(5) 0.043(6) 0.008(4) -0.002(5) -0.019(5)
C27 0.034(6) 0.085(9) 0.058(7) 0.005(6) 0.005(5) -0.013(6)
N2 0.059(6) 0.047(5) 0.052(6) -0.018(4) 0.007(4) -0.001(4)
C10 0.051(6) 0.026(4) 0.041(6) -0.007(4) -0.007(4) 0.007(4)
C14 0.062(7) 0.029(5) 0.057(7) -0.002(5) 0.012(5) -0.003(5)
C13 0.057(7) 0.037(6) 0.065(8) -0.018(5) 0.009(6) -0.007(5)
C11 0.065(7) 0.028(5) 0.053(6) -0.002(5) 0.002(5) -0.006(5)
C9 0.092(9) 0.026(5) 0.049(6) -0.002(4) -0.025(6) 0.002(5)
C12 0.084(9) 0.047(6) 0.050(7) -0.003(5) 0.004(6) -0.012(6)
O17 0.078(6) 0.099(7) 0.093(7) -0.015(6) -0.005(6) 0.046(5)
O15 0.086(7) 0.117(8) 0.167(11) -0.012(9) -0.060(8) -0.007(6)
O16 0.058(5) 0.123(9) 0.146(10) 0.048(8) 0.003(7) 0.002(5)
O18 0.063(6) 0.137(9) 0.127(9) -0.004(8) -0.024(7) 0.001(6)

loop_
_atom_type_symbol
_atom_type_description
_atom_type_scat_dispersion_real
_atom_type_scat_dispersion_imag
_atom_type_scat_source
C C 0.0033 0.0016 'International Tables Vol C Tables 4.2.6.8 and 6.1.1.4'
H H 0.0000 0.0000 'International Tables Vol C Tables 4.2.6.8 and 6.1.1.4'
N N 0.0061 0.0033 'International Tables Vol C Tables 4.2.6.8 and 6.1.1.4'
O O 0.0106 0.0060 'International Tables Vol C Tables 4.2.6.8 and 6.1.1.4'
Sm Sm -0.1638 3.4418 'International Tables Vol C Tables 4.2.6.8 and 6.1.1.4'

loop_
_geom_angle_atom_site_label_1
_geom_angle_atom_site_label_2
_geom_angle_atom_site_label_3
_geom_angle
_geom_angle_site_symmetry_1
_geom_angle_site_symmetry_3
O1 Sm1 C1 25.75(19) . .
O2 Sm1 O1 52.36(17) . .
O2 Sm1 C1 26.6(2) . .
O3 Sm1 O1 148.8(2) . .
O3 Sm1 O2 156.46(19) . .
O3 Sm1 C1 171.4(2) . .
O3 Sm1 O5 78.1(2) . 2_644
O3 Sm1 O4 86.2(2) . 4_665
O3 Sm1 O14 81.11(19) . .
O3 Sm1 O6 107.2(2) . 3_754
O5 Sm1 O1 132.70(19) 2_644 .
O5 Sm1 O2 80.45(19) 2_644 .
O5 Sm1 C1 107.0(2) 2_644 .
O5 Sm1 O4 100.6(2) 2_644 4_665
O5 Sm1 O14 155.5(2) 2_644 .
O5 Sm1 O6 87.9(2) 2_644 3_754
O4 Sm1 O1 82.9(2) 4_665 .
O4 Sm1 O2 88.3(2) 4_665 .
O4 Sm1 C1 86.0(2) 4_665 .
O4 Sm1 O14 90.8(2) 4_665 .
O14 Sm1 O1 69.87(17) . .
O14 Sm1 O2 121.88(18) . .
O14 Sm1 C1 95.3(2) . .
O6 Sm1 O1 82.6(2) 3_754 .
O6 Sm1 O2 81.4(2) 3_754 .
O6 Sm1 C1 80.3(2) 3_754 .
O6 Sm1 O4 165.5(2) 3_754 4_665
O6 Sm1 O14 86.0(2) 3_754 .
O9 Sm2 O11 101.2(3) . 3_865
O9 Sm2 O12 169.3(2) . 2_745
O9 Sm2 O8 74.5(2) . .
O9 Sm2 O13 83.2(2) . .
O9 Sm2 O7 83.5(2) . .
O9 Sm2 C8 72.8(2) . .
O10 Sm2 O9 84.6(2) 4_675 .
O10 Sm2 O11 77.6(2) 4_675 3_865
O10 Sm2 O12 102.9(2) 4_675 2_745
O10 Sm2 O8 81.1(2) 4_675 .
O10 Sm2 O13 149.3(2) 4_675 .
O10 Sm2 O7 134.1(2) 4_675 .
O10 Sm2 C8 107.7(2) 4_675 .
O11 Sm2 O8 158.6(2) 3_865 .
O11 Sm2 O13 77.3(2) 3_865 .
O11 Sm2 O7 148.3(2) 3_865 .
O11 Sm2 C8 171.2(2) 3_865 .
O12 Sm2 O11 88.0(3) 2_745 3_865
O12 Sm2 O8 98.8(2) 2_745 .
O12 Sm2 O13 93.6(2) 2_745 .
O12 Sm2 O7 85.8(2) 2_745 .
O12 Sm2 C8 97.3(2) 2_745 .
O8 Sm2 C8 27.1(2) . .
O13 Sm2 O8 122.02(19) . .
O13 Sm2 O7 72.1(2) . .
O13 Sm2 C8 95.4(2) . .
O7 Sm2 O8 52.98(19) . .
O7 Sm2 C8 26.8(2) . .
C1 O1 Sm1 91.2(5) . .
C1 O2 Sm1 96.3(4) . .
O1 C1 Sm1 63.1(4) . .
O1 C1 O2 120.0(7) . .
O1 C1 C2 122.2(7) . .
O2 C1 Sm1 57.0(4) . .
O2 C1 C2 117.8(7) . .
C2 C1 Sm1 173.4(5) . .
C7 C2 C1 119.3(7) . .
C3 C2 C1 120.3(7) . .
C3 C2 C7 120.4(7) . .
C29 O3 Sm1 163.7(5) . .
C15 O9 Sm2 127.8(6) . .
C33 O5 Sm1 170.0(6) . 4_665
C29 O4 Sm1 123.8(5) . 2_644
C15 O10 Sm2 178.3(6) . 2_744
C22 O11 Sm2 159.5(6) . 3_864
C22 O12 Sm2 121.5(6) . 4_674
C8 O8 Sm2 90.9(5) . .
C33 O6 Sm1 120.6(5) . 3_755
C8 O7 Sm2 92.7(4) . .
O3 C29 O4 122.9(7) . .
O3 C29 C30 119.2(7) . .
O4 C29 C30 118.0(7) . .
C31 C32 C33 120.9(7) . .
C34 C32 C31 120.1(7) . .
C34 C32 C33 119.1(7) . .
C31 C30 C29 120.3(7) . .
C31 C30 C36 120.2(7) . .
C36 C30 C29 119.5(7) . .
C32 C31 H31 120.2 . .
C30 C31 C32 119.5(7) . .
C30 C31 H31 120.2 . .
O5 C33 C32 119.7(7) . .
O6 C33 O5 121.7(7) . .
O6 C33 C32 118.6(7) . .
C4 C5 H5 120.1 . .
C4 C5 C6 119.7(7) . .
C6 C5 H5 120.1 . .
C5 C4 C3 119.5(8) . .
C5 C4 N1 123.4(8) . .
C3 C4 N1 117.0(8) . .
O9 C15 O10 122.9(8) . .
O9 C15 C16 117.7(7) . .
O10 C15 C16 119.3(8) . .
C18 N3 H3 110.5 . .
C18 N3 C23 120.7(8) . .
C23 N3 H3 109.8 . .
C2 C7 H7 120.5 . .
C6 C7 C2 118.9(7) . .
C6 C7 H7 120.5 . .
O8 C8 Sm2 62.1(4) . .
O8 C8 C6 120.6(7) . .
O7 C8 Sm2 60.5(4) . .
O7 C8 O8 119.6(7) . .
O7 C8 C6 119.5(7) . .
C6 C8 Sm2 157.4(6) . .
O11 C22 O12 122.4(8) . .
O11 C22 C20 119.3(8) . .
O12 C22 C20 118.2(8) . .
C18 C17 H17 119.5 . .
C16 C17 H17 119.5 . .
C16 C17 C18 121.1(7) . .
N3 C18 C19 122.0(7) . .
C17 C18 N3 118.8(7) . .
C17 C18 C19 119.1(7) . .
C2 C3 C4 120.1(8) . .
C2 C3 H3A 120.0 . .
C4 C3 H3A 120.0 . .
C17 C16 C15 119.5(7) . .
C17 C16 C21 120.2(7) . .
C21 C16 C15 120.3(7) . .
C4 N1 H1 118.7 . .
C4 N1 C9 122.5(9) . .
C9 N1 H1 118.7 . .
C18 C19 H19 120.4 . .
C20 C19 C18 119.2(7) . .
C20 C19 H19 120.4 . .
C19 C20 C22 119.0(7) . .
C21 C20 C22 120.0(7) . .
C21 C20 C19 120.9(7) . .
C16 C21 H21 120.3 . .
C20 C21 C16 119.4(7) . .
C20 C21 H21 120.3 . .
C5 C6 C8 121.2(7) . .
C7 C6 C5 121.4(7) . .
C7 C6 C8 117.4(7) . .
C40 N6 C41 116.4(10) . .
C28 C24 C23 121.2(10) . .
C25 C24 C28 115.8(9) . .
C25 C24 C23 123.0(10) . .
C35 N5 H5A 118.2 . .
C35 N5 C37 123.7(7) . .
C37 N5 H5A 118.2 . .
C32 C34 H34 119.4 . .
C32 C34 C35 121.1(7) . .
C35 C34 H34 119.4 . .
C38 C39 H39 120.4 . .
C40 C39 H39 120.4 . .
C40 C39 C38 119.2(10) . .
N5 C35 C34 122.3(7) . .
N5 C35 C36 120.0(7) . .
C36 C35 C34 117.7(7) . .
C30 C36 C35 121.3(7) . .
C30 C36 H36 119.3 . .
C35 C36 H36 119.3 . .
C39 C38 C37 120.6(9) . .
C42 C38 C39 116.9(10) . .
C42 C38 C37 122.4(10) . .
C26 N4 C27 115.6(9) . .
N6 C40 C39 124.4(10) . .
N6 C40 H40 117.8 . .
C39 C40 H40 117.8 . .
N6 C41 H41 118.3 . .
N6 C41 C42 123.4(10) . .
C42 C41 H41 118.3 . .
C24 C28 H28 120.4 . .
C24 C28 C27 119.3(11) . .
C27 C28 H28 120.4 . .
C24 C25 H25 119.7 . .
C26 C25 C24 120.5(11) . .
C26 C25 H25 119.7 . .
N3 C23 C24 110.6(8) . .
N3 C23 H23A 109.5 . .
N3 C23 H23B 109.5 . .
C24 C23 H23A 109.5 . .
C24 C23 H23B 109.5 . .
H23A C23 H23B 108.1 . .
N4 C26 C25 124.8(12) . .
N4 C26 H26 117.6 . .
C25 C26 H26 117.6 . .
C38 C42 C41 119.7(10) . .
C38 C42 H42 120.2 . .
C41 C42 H42 120.2 . .
N5 C37 C38 113.3(8) . .
N5 C37 H37A 108.9 . .
N5 C37 H37B 108.9 . .
C38 C37 H37A 108.9 . .
C38 C37 H37B 108.9 . .
H37A C37 H37B 107.7 . .
N4 C27 C28 123.9(11) . .
N4 C27 H27 118.1 . .
C28 C27 H27 118.1 . .
C12 N2 C13 118.2(9) . .
C14 C10 C9 119.6(9) . .
C11 C10 C14 117.7(9) . .
C11 C10 C9 122.7(8) . .
C10 C14 H14 120.8 . .
C13 C14 C10 118.4(10) . .
C13 C14 H14 120.8 . .
N2 C13 C14 123.4(9) . .
N2 C13 H13 118.3 . .
C14 C13 H13 118.3 . .
C10 C11 H11 120.0 . .
C10 C11 C12 119.9(9) . .
C12 C11 H11 120.0 . .
N1 C9 C10 116.5(9) . .
N1 C9 H9A 108.2 . .
N1 C9 H9B 108.2 . .
C10 C9 H9A 108.2 . .
C10 C9 H9B 108.2 . .
H9A C9 H9B 107.3 . .
N2 C12 C11 122.4(11) . .
N2 C12 H12 118.8 . .
C11 C12 H12 118.8 . .

loop_
_geom_bond_atom_site_label_1
_geom_bond_atom_site_label_2
_geom_bond_distance
_geom_bond_site_symmetry_2
Sm1 O1 2.546(5) .
Sm1 O2 2.409(6) .
Sm1 C1 2.855(7) .
Sm1 O3 2.330(5) .
Sm1 O5 2.358(6) 2_644
Sm1 O4 2.363(6) 4_665
Sm1 O14 2.385(5) .
Sm1 O6 2.367(5) 3_754
Sm2 O9 2.362(6) .
Sm2 O10 2.304(6) 4_675
Sm2 O11 2.369(7) 3_865
Sm2 O12 2.362(6) 2_745
Sm2 O8 2.483(6) .
Sm2 O13 2.425(6) .
Sm2 O7 2.449(5) .
Sm2 C8 2.810(8) .
O1 C1 1.240(9) .
O2 C1 1.288(9) .
C1 C2 1.501(10) .
C2 C7 1.402(10) .
C2 C3 1.394(11) .
O3 C29 1.257(10) .
O9 C15 1.247(11) .
O5 C33 1.267(10) .
O4 C29 1.267(10) .
O10 C15 1.269(10) .
O11 C22 1.256(11) .
O12 C22 1.253(10) .
O8 C8 1.279(9) .
O6 C33 1.257(10) .
O7 C8 1.268(9) .
C29 C30 1.511(10) .
C32 C31 1.396(10) .
C32 C33 1.497(10) .
C32 C34 1.385(10) .
C30 C31 1.383(10) .
C30 C36 1.387(11) .
C31 H31 0.9300 .
C5 H5 0.9300 .
C5 C4 1.396(12) .
C5 C6 1.393(11) .
C4 C3 1.408(11) .
C4 N1 1.405(11) .
C15 C16 1.494(11) .
N3 H3 0.8600 .
N3 C18 1.407(10) .
N3 C23 1.438(12) .
C7 H7 0.9300 .
C7 C6 1.390(10) .
C8 C6 1.497(10) .
C22 C20 1.501(10) .
C17 H17 0.9300 .
C17 C18 1.392(11) .
C17 C16 1.372(11) .
C18 C19 1.415(10) .
C3 H3A 0.9300 .
C16 C21 1.394(10) .
N1 H1 0.8600 .
N1 C9 1.439(12) .
C19 H19 0.9300 .
C19 C20 1.386(10) .
C20 C21 1.392(10) .
C21 H21 0.9300 .
N6 C40 1.315(13) .
N6 C41 1.349(14) .
C24 C28 1.377(14) .
C24 C25 1.381(14) .
C24 C23 1.504(12) .
N5 H5A 0.8600 .
N5 C35 1.379(10) .
N5 C37 1.442(11) .
C34 H34 0.9300 .
C34 C35 1.401(11) .
C39 H39 0.9300 .
C39 C38 1.408(13) .
C39 C40 1.378(15) .
C35 C36 1.398(11) .
C36 H36 0.9300 .
C38 C42 1.367(14) .
C38 C37 1.535(14) .
N4 C26 1.311(16) .
N4 C27 1.328(15) .
C40 H40 0.9300 .
C41 H41 0.9300 .
C41 C42 1.391(15) .
C28 H28 0.9300 .
C28 C27 1.384(15) .
C25 H25 0.9300 .
C25 C26 1.348(15) .
C23 H23A 0.9700 .
C23 H23B 0.9700 .
C26 H26 0.9300 .
C42 H42 0.9300 .
C37 H37A 0.9700 .
C37 H37B 0.9700 .
C27 H27 0.9300 .
N2 C13 1.335(14) .
N2 C12 1.323(13) .
C10 C14 1.401(12) .
C10 C11 1.379(14) .
C10 C9 1.524(13) .
C14 H14 0.9300 .
C14 C13 1.395(14) .
C13 H13 0.9300 .
C11 H11 0.9300 .
C11 C12 1.400(14) .
C9 H9A 0.9700 .
C9 H9B 0.9700 .
C12 H12 0.9300 .

loop_
_geom_torsion_atom_site_label_1
_geom_torsion_atom_site_label_2
_geom_torsion_atom_site_label_3
_geom_torsion_atom_site_label_4
_geom_torsion
_geom_torsion_site_symmetry_1
Sm1 O1 C1 O2 -3.5(8) .
Sm1 O1 C1 C2 175.4(7) .
Sm1 O2 C1 O1 3.7(8) .
Sm1 O2 C1 C2 -175.2(6) .
Sm1 O3 C29 O4 -111.2(19) .
Sm1 O3 C29 C30 68(2) .
Sm1 O5 C33 O6 -172(3) 4_665
Sm1 O5 C33 C32 9(4) 4_665
Sm1 O4 C29 O3 7.3(11) 2_644
Sm1 O4 C29 C30 -171.7(5) 2_644
Sm1 O6 C33 O5 -3.3(11) 3_755
Sm1 O6 C33 C32 176.4(5) 3_755
Sm2 O9 C15 O10 1.4(12) .
Sm2 O9 C15 C16 -175.5(5) .
Sm2 O11 C22 O12 -123.6(17) 3_864
Sm2 O11 C22 C20 58(2) 3_864
Sm2 O12 C22 O11 3.1(12) 4_674
Sm2 O12 C22 C20 -178.7(5) 4_674
Sm2 O8 C8 O7 19.8(8) .
Sm2 O8 C8 C6 -154.2(7) .
Sm2 O7 C8 O8 -20.1(8) .
Sm2 O7 C8 C6 153.9(6) .
Sm2 C8 C6 C5 -80.0(16) .
Sm2 C8 C6 C7 98.0(15) .
O1 C1 C2 C7 -177.7(7) .
O1 C1 C2 C3 -0.7(12) .
O2 C1 C2 C7 1.2(11) .
O2 C1 C2 C3 178.2(7) .
C1 C2 C7 C6 176.9(7) .
C1 C2 C3 C4 -178.5(8) .
C2 C7 C6 C5 1.0(12) .
C2 C7 C6 C8 -177.0(7) .
O3 C29 C30 C31 -16.0(11) .
O3 C29 C30 C36 163.7(7) .
O9 C15 C16 C17 -10.6(11) .
O9 C15 C16 C21 170.0(7) .
O4 C29 C30 C31 163.0(7) .
O4 C29 C30 C36 -17.2(11) .
O10 C15 C16 C17 172.4(7) .
O10 C15 C16 C21 -7.0(11) .
O11 C22 C20 C19 148.4(8) .
O11 C22 C20 C21 -31.5(12) .
O12 C22 C20 C19 -29.9(12) .
O12 C22 C20 C21 150.2(8) .
O8 C8 C6 C5 10.3(12) .
O8 C8 C6 C7 -171.7(7) .
O7 C8 C6 C5 -163.6(8) .
O7 C8 C6 C7 14.3(11) .
C29 C30 C31 C32 178.7(7) .
C29 C30 C36 C35 -178.3(7) .
C32 C34 C35 N5 175.9(8) .
C32 C34 C35 C36 -2.5(13) .
C31 C32 C33 O5 -21.8(11) .
C31 C32 C33 O6 158.6(8) .
C31 C32 C34 C35 2.9(12) .
C31 C30 C36 C35 1.4(13) .
C33 C32 C31 C30 179.1(7) .
C33 C32 C34 C35 -177.3(7) .
C5 C4 C3 C2 2.4(14) .
C5 C4 N1 C9 23.9(16) .
C4 C5 C6 C7 -0.2(13) .
C4 C5 C6 C8 177.7(8) .
C4 N1 C9 C10 -84.5(13) .
C15 C16 C21 C20 177.2(7) .
N3 C18 C19 C20 179.7(8) .
C7 C2 C3 C4 -1.6(13) .
C22 C20 C21 C16 -179.1(7) .
C17 C18 C19 C20 -2.8(12) .
C17 C16 C21 C20 -2.2(12) .
C18 N3 C23 C24 -164.9(9) .
C18 C17 C16 C15 -178.5(8) .
C18 C17 C16 C21 0.9(12) .
C18 C19 C20 C22 -178.4(8) .
C18 C19 C20 C21 1.6(12) .
C3 C2 C7 C6 -0.1(12) .
C3 C4 N1 C9 -158.9(9) .
C16 C17 C18 N3 179.2(8) .
C16 C17 C18 C19 1.6(13) .
N1 C4 C3 C2 -174.9(8) .
C19 C20 C21 C16 0.9(12) .
C6 C5 C4 C3 -1.5(14) .
C6 C5 C4 N1 175.6(9) .
N6 C41 C42 C38 -0.6(17) .
C24 C28 C27 N4 -2.1(18) .
C24 C25 C26 N4 0(2) .
N5 C35 C36 C30 -178.1(8) .
C34 C32 C31 C30 -1.1(12) .
C34 C32 C33 O5 158.4(8) .
C34 C32 C33 O6 -21.2(11) .
C34 C35 C36 C30 0.3(13) .
C39 C38 C42 C41 0.4(15) .
C39 C38 C37 N5 -127.5(10) .
C35 N5 C37 C38 68.6(12) .
C36 C30 C31 C32 -1.0(12) .
C38 C39 C40 N6 -0.4(17) .
C40 N6 C41 C42 0.2(16) .
C40 C39 C38 C42 0.0(15) .
C40 C39 C38 C37 -176.7(9) .
C41 N6 C40 C39 0.2(17) .
C28 C24 C25 C26 -2.5(16) .
C28 C24 C23 N3 -55.7(14) .
C25 C24 C28 C27 3.2(15) .
C25 C24 C23 N3 123.7(12) .
C23 N3 C18 C17 161.6(10) .
C23 N3 C18 C19 -20.9(15) .
C23 C24 C28 C27 -177.3(10) .
C23 C24 C25 C26 178.1(11) .
C26 N4 C27 C28 0.0(17) .
C42 C38 C37 N5 55.9(12) .
C37 N5 C35 C34 7.3(15) .
C37 N5 C35 C36 -174.4(9) .
C37 C38 C42 C41 177.1(9) .
C27 N4 C26 C25 0.9(19) .
C10 C14 C13 N2 -0.6(17) .
C10 C11 C12 N2 0.2(18) .
C14 C10 C11 C12 -1.2(16) .
C14 C10 C9 N1 -177.7(9) .
C13 N2 C12 C11 0.6(18) .
C11 C10 C14 C13 1.4(15) .
C11 C10 C9 N1 1.0(15) .
C9 C10 C14 C13 -179.8(10) .
C9 C10 C11 C12 -180.0(11) .
C12 N2 C13 C14 -0.4(17) .
